data_7023133
loop_
_publ_author_name
'Wei, Huibo'
'Yu, Gang'
'Zhao, Zifeng'
'Liu, Zhiwei'
'Bian, Zuqiang'
'Huang, Chunhui'

_publ_section_title
;
 Constructing lanthanide [Nd(III), Er(III) and Yb(III)] complexes using a
 tridentate N,N,O-ligand for near-infrared organic light-emitting diodes.
;
_journal_issue 24
_journal_name_full 'Dalton transactions (Cambridge, England : 2003)'
_journal_page_first 8951
_journal_page_last 8960
_journal_paper_doi 10.1039/c3dt50778e
_journal_volume 42
_journal_year 2013
_chemical_formula_sum 'C41 H32 N9 Nd O5'
_chemical_formula_weight 875.00
_chemical_name_systematic
;
?
;
_space_group_IT_number 2
_symmetry_cell_setting triclinic
_symmetry_space_group_name_Hall '-P 1'
_symmetry_space_group_name_H-M 'P -1'
_atom_sites_solution_hydrogens geom
_atom_sites_solution_primary direct
_atom_sites_solution_secondary difmap
_audit_creation_method SHELXL-97
_cell_angle_alpha 94.07(3)
_cell_angle_beta 101.88(3)
_cell_angle_gamma 102.84(3)
_cell_formula_units_Z 2
_cell_length_a 10.030(2)
_cell_length_b 11.767(2)
_cell_length_c 16.707(3)
_cell_measurement_temperature 293(2)
_cell_volume 1867.2(7)
_computing_cell_refinement Rapid-AUTO
_computing_data_collection 'Rapid-AUTO (Rigaku,2000)'
_computing_data_reduction 'CrystalStructure (Rigaku/MSC,2000)'
_computing_molecular_graphics 'Siemens SHELXTL V4.2,(Sheldrick,1990)'
_computing_publication_material SHELXL-97,(Sheldrick,1997)
_computing_structure_refinement SHELXL-97,(Sheldrick,1997)
_computing_structure_solution SHELXS-97,(Sheldrick,1997)
_diffrn_ambient_temperature 293(2)
_diffrn_detector_area_resol_mean 10.00
_diffrn_measured_fraction_theta_full 0.973
_diffrn_measured_fraction_theta_max 0.973
_diffrn_measurement_device_type 'Rigaku RAXIS RAPID IP'
_diffrn_measurement_method \W
_diffrn_radiation_monochromator graphite
_diffrn_radiation_source 'fine-focus sealed tube'
_diffrn_radiation_type MoK\a
_diffrn_radiation_wavelength 0.71073
_diffrn_reflns_av_R_equivalents 0.0592
_diffrn_reflns_av_sigmaI/netI 0.0832
_diffrn_reflns_limit_h_max 12
_diffrn_reflns_limit_h_min -12
_diffrn_reflns_limit_k_max 14
_diffrn_reflns_limit_k_min -14
_diffrn_reflns_limit_l_max 20
_diffrn_reflns_limit_l_min -20
_diffrn_reflns_number 11135
_diffrn_reflns_theta_full 26.02
_diffrn_reflns_theta_max 26.02
_diffrn_reflns_theta_min 1.25
_diffrn_standards_decay_% 0
_diffrn_standards_interval_count 0
_diffrn_standards_interval_time 0
_diffrn_standards_number 0
_exptl_absorpt_coefficient_mu 1.449
_exptl_absorpt_correction_T_max 0.7604
_exptl_absorpt_correction_T_min 0.6703
_exptl_absorpt_correction_type empirical
_exptl_absorpt_process_details
;
HIGASHI, T. (1995). Abscor-Empirical
Absorption Correction based on Fourier
Series Approximation.
Rigaku Corporation,Tokyo,Japan.
;
_exptl_crystal_density_diffrn 1.556
_exptl_crystal_density_method 'not measured'
_exptl_crystal_F_000 882
_exptl_crystal_size_max 0.30
_exptl_crystal_size_mid 0.20
_exptl_crystal_size_min 0.20
_refine_diff_density_max 1.060
_refine_diff_density_min -1.105
_refine_diff_density_rms 0.191
_refine_ls_extinction_coef 0.0102(9)
_refine_ls_extinction_expression Fc^*^=kFc[1+0.001xFc^2^\l^3^/sin(2\q)]^-1/4^
_refine_ls_extinction_method SHELXL
_refine_ls_goodness_of_fit_ref 1.016
_refine_ls_hydrogen_treatment none
_refine_ls_matrix_type full
_refine_ls_number_parameters 509
_refine_ls_number_reflns 7162
_refine_ls_number_restraints 0
_refine_ls_restrained_S_all 1.016
_refine_ls_R_factor_all 0.0738
_refine_ls_R_factor_gt 0.0505
_refine_ls_shift/su_max 0.001
_refine_ls_shift/su_mean 0.000
_refine_ls_structure_factor_coef Fsqd
_refine_ls_weighting_details 'calc w=1/[\s^2^(Fo^2^)+(0.0800P)^2^+0.0000P] where P=(Fo^2^+2Fc^2^)/3'
_refine_ls_weighting_scheme calc
_refine_ls_wR_factor_gt 0.1178
_refine_ls_wR_factor_ref 0.1353
_reflns_number_gt 5478
_reflns_number_total 7162
_reflns_threshold_expression >2sigma(I)
_cod_data_source_file c3dt50778e.txt
_cod_data_source_block a
_cod_depositor_comments
;
The following automatic conversions were performed:

'_exptl_absorpt_correction_type' value 'Empirical' changed to
'empirical' according to
/home/saulius/struct/CIF-dictionaries/cif_core.dic dictionary named
'cif_core.dic' version 2.4.2 from 2011-04-26.

Automatic conversion script
Id: cif_fix_values 1891 2012-01-12 08:04:46Z andrius 
;
_cod_original_cell_volume 1867.2(6)
_cod_original_sg_symbol_H-M P-1
_cod_database_code 7023133

loop_
_symmetry_equiv_pos_as_xyz
'x, y, z'
'-x, -y, -z'

loop_
_atom_site_label
_atom_site_type_symbol
_atom_site_fract_x
_atom_site_fract_y
_atom_site_fract_z
_atom_site_U_iso_or_equiv
_atom_site_adp_type
_atom_site_occupancy
_atom_site_symmetry_multiplicity
_atom_site_calc_flag
_atom_site_refinement_flags
Nd1 Nd 0.82148(3) 0.92029(3) 0.227745(19) 0.03071(14) Uani 1 1 d .
C1 C 0.8953(7) 0.7064(6) 0.3629(4) 0.0483(17) Uani 1 1 d .
H1 H 0.9046 0.6734 0.3127 0.058 Uiso 1 1 calc R
C2 C 0.9176(9) 0.6447(7) 0.4294(5) 0.061(2) Uani 1 1 d .
H2 H 0.9401 0.5724 0.4243 0.073 Uiso 1 1 calc R
C3 C 0.9050(9) 0.6952(8) 0.5048(5) 0.064(2) Uani 1 1 d .
H3 H 0.9177 0.6566 0.5514 0.077 Uiso 1 1 calc R
C4 C 0.8734(8) 0.8026(7) 0.5089(4) 0.0551(19) Uani 1 1 d .
H4 H 0.8672 0.8384 0.5590 0.066 Uiso 1 1 calc R
C5 C 0.8507(7) 0.8583(6) 0.4385(4) 0.0408(15) Uani 1 1 d .
C6 C 0.8133(7) 0.9749(6) 0.4404(4) 0.0402(14) Uani 1 1 d .
C7 C 0.7980(8) 1.0358(7) 0.5127(4) 0.0551(19) Uani 1 1 d .
H7 H 0.8100 1.0034 0.5620 0.066 Uiso 1 1 calc R
C8 C 0.7654(9) 1.1428(8) 0.5099(5) 0.063(2) Uani 1 1 d .
H8 H 0.7541 1.1821 0.5574 0.076 Uiso 1 1 calc R
C9 C 0.7485(8) 1.1943(6) 0.4354(4) 0.0497(17) Uani 1 1 d .
C10 C 0.7655(7) 1.1267(6) 0.3660(4) 0.0401(14) Uani 1 1 d .
C11 C 0.7481(7) 1.1708(5) 0.2872(4) 0.0411(15) Uani 1 1 d .
C12 C 0.7207(8) 1.2828(6) 0.2874(5) 0.0536(18) Uani 1 1 d .
H12 H 0.7104 1.3181 0.2391 0.064 Uiso 1 1 calc R
C13 C 0.7094(9) 1.3403(7) 0.3603(5) 0.063(2) Uani 1 1 d .
H13 H 0.6925 1.4147 0.3575 0.075 Uiso 1 1 calc R
C14 C 0.5644(7) 0.8475(6) 0.0338(4) 0.0448(16) Uani 1 1 d .
H14 H 0.5208 0.7974 0.0664 0.054 Uiso 1 1 calc R
C15 C 0.4919(8) 0.8466(6) -0.0467(4) 0.0525(18) Uani 1 1 d .
H15 H 0.4013 0.8002 -0.0670 0.063 Uiso 1 1 calc R
C16 C 0.5598(9) 0.9165(7) -0.0940(5) 0.062(2) Uani 1 1 d .
H16 H 0.5168 0.9160 -0.1490 0.075 Uiso 1 1 calc R
C17 C 0.6932(8) 0.9893(7) -0.0617(4) 0.0528(18) Uani 1 1 d .
H17 H 0.7385 1.0380 -0.0944 0.063 Uiso 1 1 calc R
C18 C 0.7576(7) 0.9882(5) 0.0203(4) 0.0369(14) Uani 1 1 d .
C19 C 0.8972(7) 1.0663(5) 0.0599(4) 0.0374(14) Uani 1 1 d .
C20 C 0.9714(8) 1.1521(6) 0.0179(4) 0.0495(17) Uani 1 1 d .
H20 H 0.9341 1.1582 -0.0370 0.059 Uiso 1 1 calc R
C21 C 1.0972(8) 1.2252(7) 0.0583(5) 0.059(2) Uani 1 1 d .
H21 H 1.1436 1.2831 0.0317 0.070 Uiso 1 1 calc R
C22 C 1.1567(7) 1.2125(6) 0.1409(4) 0.0496(17) Uani 1 1 d .
C23 C 1.0790(6) 1.1236(5) 0.1776(4) 0.0374(14) Uani 1 1 d .
C24 C 1.1335(7) 1.1060(5) 0.2616(4) 0.0380(14) Uani 1 1 d .
C25 C 1.2648(7) 1.1810(7) 0.2999(5) 0.0558(19) Uani 1 1 d .
H25 H 1.3082 1.1736 0.3535 0.067 Uiso 1 1 calc R
C26 C 1.3293(8) 1.2665(8) 0.2573(6) 0.072(3) Uani 1 1 d .
H26 H 1.4152 1.3147 0.2857 0.086 Uiso 1 1 calc R
C27 C 0.4737(7) 0.9178(6) 0.2701(4) 0.0476(16) Uani 1 1 d .
H27 H 0.5201 0.9967 0.2844 0.057 Uiso 1 1 calc R
C28 C 0.3371(7) 0.8827(7) 0.2802(5) 0.0551(18) Uani 1 1 d .
H28 H 0.2930 0.9375 0.2990 0.066 Uiso 1 1 calc R
C29 C 0.2686(8) 0.7674(7) 0.2622(5) 0.061(2) Uani 1 1 d .
H29 H 0.1783 0.7415 0.2703 0.074 Uiso 1 1 calc R
C30 C 0.3362(8) 0.6892(7) 0.2317(5) 0.062(2) Uani 1 1 d .
H30 H 0.2912 0.6099 0.2186 0.074 Uiso 1 1 calc R
C31 C 0.4735(6) 0.7302(6) 0.2208(4) 0.0396(14) Uani 1 1 d .
C32 C 0.5470(6) 0.6510(5) 0.1851(4) 0.0427(15) Uani 1 1 d .
C33 C 0.4825(8) 0.5317(6) 0.1569(6) 0.064(2) Uani 1 1 d .
H33 H 0.3922 0.5000 0.1632 0.076 Uiso 1 1 calc R
C34 C 0.5494(9) 0.4641(7) 0.1214(6) 0.074(3) Uani 1 1 d .
H34 H 0.5033 0.3864 0.1014 0.088 Uiso 1 1 calc R
C35 C 0.6895(8) 0.5072(6) 0.1130(5) 0.0518(18) Uani 1 1 d .
C36 C 0.7504(7) 0.6281(5) 0.1459(4) 0.0375(14) Uani 1 1 d .
C37 C 0.8932(7) 0.6828(6) 0.1429(4) 0.0396(14) Uani 1 1 d .
C38 C 0.9626(8) 0.6062(6) 0.1073(4) 0.0489(17) Uani 1 1 d .
H38 H 1.0548 0.6340 0.1027 0.059 Uiso 1 1 calc R
C39 C 0.8933(9) 0.4906(7) 0.0795(5) 0.060(2) Uani 1 1 d .
H39 H 0.9448 0.4442 0.0582 0.072 Uiso 1 1 calc R
C40 C 0.5205(18) 0.378(2) 0.5650(10) 0.194(10) Uani 1 1 d .
H40A H 0.5043 0.3042 0.5874 0.291 Uiso 1 1 calc R
H40B H 0.4677 0.3671 0.5090 0.291 Uiso 1 1 calc R
H40C H 0.4912 0.4345 0.5971 0.291 Uiso 1 1 calc R
C41 C 0.079(3) 0.423(2) 0.2756(14) 0.266(15) Uani 1 1 d .
H41A H 0.1115 0.4527 0.2293 0.399 Uiso 1 1 calc R
H41B H -0.0162 0.3767 0.2574 0.399 Uiso 1 1 calc R
H41C H 0.1375 0.3742 0.3002 0.399 Uiso 1 1 calc R
N1 N 0.8616(5) 0.8096(5) 0.3648(3) 0.0405(12) Uani 1 1 d .
N2 N 0.7983(5) 1.0199(4) 0.3687(3) 0.0349(11) Uani 1 1 d .
N3 N 0.7197(7) 1.3019(6) 0.4326(4) 0.0593(16) Uani 1 1 d .
N4 N 0.6942(6) 0.9162(5) 0.0683(3) 0.0398(12) Uani 1 1 d .
N5 N 0.9519(5) 1.0522(4) 0.1366(3) 0.0339(11) Uani 1 1 d .
N6 N 1.2824(7) 1.2865(6) 0.1816(5) 0.073(2) Uani 1 1 d .
N7 N 0.5422(5) 0.8451(5) 0.2411(3) 0.0393(12) Uani 1 1 d .
N8 N 0.6792(5) 0.6976(4) 0.1794(3) 0.0368(11) Uani 1 1 d .
N9 N 0.7606(8) 0.4374(5) 0.0797(5) 0.0672(19) Uani 1 1 d .
O1 O 0.7526(5) 1.1048(4) 0.2225(3) 0.0437(10) Uani 1 1 d .
O2 O 1.0598(4) 1.0266(4) 0.2966(3) 0.0428(11) Uani 1 1 d .
O3 O 0.9483(4) 0.7917(4) 0.1727(3) 0.0429(10) Uani 1 1 d .
O4 O 0.6631(11) 0.4171(10) 0.5674(6) 0.134(3) Uani 1 1 d .
H4A H 0.6807 0.3875 0.5261 0.200 Uiso 1 1 calc R
O5 O 0.0839(14) 0.5061(13) 0.3275(9) 0.201(6) Uani 1 1 d .
H5 H 0.1629 0.5273 0.3575 0.302 Uiso 1 1 d R

loop_
_atom_site_aniso_label
_atom_site_aniso_U_11
_atom_site_aniso_U_22
_atom_site_aniso_U_33
_atom_site_aniso_U_23
_atom_site_aniso_U_13
_atom_site_aniso_U_12
Nd1 0.0312(2) 0.02888(19) 0.02805(18) 0.00371(11) 0.00571(12) -0.00009(11)
C1 0.056(4) 0.041(4) 0.046(4) 0.006(3) 0.005(3) 0.012(3)
C2 0.068(5) 0.046(4) 0.067(5) 0.015(4) 0.009(4) 0.016(4)
C3 0.077(6) 0.072(6) 0.047(4) 0.031(4) 0.009(4) 0.022(4)
C4 0.055(5) 0.071(5) 0.041(4) 0.019(4) 0.009(3) 0.017(4)
C5 0.038(4) 0.047(4) 0.035(3) 0.011(3) 0.006(3) 0.007(3)
C6 0.044(4) 0.045(4) 0.027(3) 0.004(3) 0.006(3) 0.004(3)
C7 0.068(5) 0.062(5) 0.035(4) 0.006(3) 0.014(3) 0.013(4)
C8 0.074(6) 0.072(6) 0.046(4) -0.007(4) 0.019(4) 0.023(4)
C9 0.052(4) 0.046(4) 0.046(4) -0.007(3) 0.008(3) 0.007(3)
C10 0.037(4) 0.038(4) 0.041(3) 0.003(3) 0.005(3) 0.007(3)
C11 0.041(4) 0.030(3) 0.044(4) 0.001(3) -0.002(3) 0.003(3)
C12 0.058(5) 0.039(4) 0.053(4) 0.000(3) -0.003(4) 0.008(3)
C13 0.066(5) 0.039(4) 0.074(6) -0.009(4) -0.002(4) 0.012(4)
C14 0.043(4) 0.042(4) 0.038(3) 0.000(3) -0.004(3) 0.001(3)
C15 0.053(4) 0.048(4) 0.046(4) -0.005(3) -0.009(3) 0.014(3)
C16 0.070(5) 0.067(5) 0.039(4) 0.002(4) -0.014(4) 0.021(4)
C17 0.062(5) 0.054(4) 0.035(4) 0.009(3) -0.002(3) 0.012(4)
C18 0.044(4) 0.034(3) 0.032(3) 0.004(2) 0.007(3) 0.010(3)
C19 0.045(4) 0.035(3) 0.033(3) 0.005(2) 0.015(3) 0.007(3)
C20 0.058(4) 0.050(4) 0.041(4) 0.016(3) 0.018(3) 0.004(3)
C21 0.065(5) 0.055(5) 0.057(5) 0.022(4) 0.029(4) 0.000(4)
C22 0.041(4) 0.047(4) 0.057(4) 0.010(3) 0.023(3) -0.009(3)
C23 0.031(3) 0.039(3) 0.041(3) 0.006(3) 0.010(3) 0.002(3)
C24 0.035(3) 0.039(3) 0.034(3) 0.002(3) 0.006(3) 0.001(3)
C25 0.035(4) 0.060(5) 0.060(5) 0.004(4) 0.006(3) -0.007(3)
C26 0.041(4) 0.077(6) 0.076(6) 0.010(5) 0.002(4) -0.019(4)
C27 0.043(4) 0.046(4) 0.054(4) 0.009(3) 0.015(3) 0.007(3)
C28 0.038(4) 0.063(5) 0.064(5) 0.002(4) 0.011(3) 0.014(3)
C29 0.042(4) 0.066(5) 0.075(5) 0.000(4) 0.026(4) 0.001(4)
C30 0.044(4) 0.051(5) 0.086(6) 0.002(4) 0.031(4) -0.008(3)
C31 0.033(3) 0.038(3) 0.045(4) 0.011(3) 0.007(3) 0.001(3)
C32 0.031(3) 0.033(3) 0.060(4) 0.011(3) 0.010(3) -0.002(3)
C33 0.053(5) 0.036(4) 0.097(6) -0.001(4) 0.023(4) -0.004(3)
C34 0.062(5) 0.031(4) 0.119(8) -0.004(4) 0.027(5) -0.009(4)
C35 0.061(5) 0.033(4) 0.062(5) 0.005(3) 0.019(4) 0.007(3)
C36 0.041(4) 0.032(3) 0.036(3) 0.005(3) 0.006(3) 0.003(3)
C37 0.046(4) 0.039(4) 0.039(3) 0.012(3) 0.019(3) 0.010(3)
C38 0.056(4) 0.047(4) 0.051(4) 0.008(3) 0.024(3) 0.018(3)
C39 0.078(6) 0.049(4) 0.062(5) 0.003(4) 0.029(4) 0.023(4)
C40 0.167(17) 0.36(3) 0.121(13) 0.069(16) 0.047(12) 0.167(19)
C41 0.42(4) 0.28(3) 0.20(2) 0.07(2) 0.17(3) 0.19(3)
N1 0.042(3) 0.039(3) 0.035(3) 0.006(2) 0.002(2) 0.005(2)
N2 0.038(3) 0.036(3) 0.029(2) 0.001(2) 0.008(2) 0.005(2)
N3 0.060(4) 0.050(4) 0.060(4) -0.015(3) 0.003(3) 0.014(3)
N4 0.045(3) 0.038(3) 0.034(3) 0.002(2) 0.006(2) 0.007(2)
N5 0.035(3) 0.030(3) 0.032(3) 0.002(2) 0.003(2) 0.003(2)
N6 0.052(4) 0.070(5) 0.082(5) 0.019(4) 0.017(4) -0.020(3)
N7 0.034(3) 0.038(3) 0.043(3) 0.006(2) 0.010(2) 0.003(2)
N8 0.034(3) 0.037(3) 0.036(3) 0.005(2) 0.008(2) 0.002(2)
N9 0.072(5) 0.041(4) 0.089(5) -0.005(3) 0.028(4) 0.009(3)
O1 0.055(3) 0.038(2) 0.042(2) 0.011(2) 0.014(2) 0.013(2)
O2 0.031(2) 0.051(3) 0.039(2) 0.011(2) 0.0032(19) -0.0030(19)
O3 0.037(2) 0.034(2) 0.054(3) -0.001(2) 0.012(2) 0.0015(18)
O4 0.141(8) 0.164(9) 0.099(7) -0.038(6) 0.030(6) 0.058(7)
O5 0.183(12) 0.219(15) 0.217(15) -0.041(11) 0.066(11) 0.082(11)

loop_
_atom_type_symbol
_atom_type_description
_atom_type_scat_dispersion_real
_atom_type_scat_dispersion_imag
_atom_type_scat_source
C C 0.0033 0.0016 'International Tables Vol C Tables 4.2.6.8 and 6.1.1.4'
H H 0.0000 0.0000 'International Tables Vol C Tables 4.2.6.8 and 6.1.1.4'
N N 0.0061 0.0033 'International Tables Vol C Tables 4.2.6.8 and 6.1.1.4'
O O 0.0106 0.0060 'International Tables Vol C Tables 4.2.6.8 and 6.1.1.4'
Nd Nd -0.1943 3.0179 'International Tables Vol C Tables 4.2.6.8 and 6.1.1.4'

loop_
_geom_angle_atom_site_label_1
_geom_angle_atom_site_label_2
_geom_angle_atom_site_label_3
_geom_angle
O1 Nd1 O3 146.52(15)
O1 Nd1 O2 89.62(16)
O3 Nd1 O2 81.27(15)
O1 Nd1 N5 68.86(15)
O3 Nd1 N5 78.05(15)
O2 Nd1 N5 65.87(14)
O1 Nd1 N2 64.31(15)
O3 Nd1 N2 141.13(16)
O2 Nd1 N2 75.07(15)
N5 Nd1 N2 117.76(15)
O1 Nd1 N8 132.65(16)
O3 Nd1 N8 64.04(15)
O2 Nd1 N8 137.70(16)
N5 Nd1 N8 124.16(15)
N2 Nd1 N8 117.52(15)
O1 Nd1 N4 75.56(16)
O3 Nd1 N4 84.32(16)
O2 Nd1 N4 126.84(15)
N5 Nd1 N4 61.12(15)
N2 Nd1 N4 134.53(16)
N8 Nd1 N4 75.14(16)
O1 Nd1 N1 124.54(15)
O3 Nd1 N1 85.48(16)
O2 Nd1 N1 79.30(15)
N5 Nd1 N1 143.18(15)
N2 Nd1 N1 60.30(16)
N8 Nd1 N1 74.79(16)
N4 Nd1 N1 149.76(16)
O1 Nd1 N7 80.25(15)
O3 Nd1 N7 123.37(15)
O2 Nd1 N7 146.41(15)
N5 Nd1 N7 135.94(16)
N2 Nd1 N7 71.66(15)
N8 Nd1 N7 59.33(16)
N4 Nd1 N7 81.65(16)
N1 Nd1 N7 80.40(16)
N1 C1 C2 125.1(7)
N1 C1 H1 117.4
C2 C1 H1 117.4
C1 C2 C3 117.2(7)
C1 C2 H2 121.4
C3 C2 H2 121.4
C4 C3 C2 118.9(7)
C4 C3 H3 120.6
C2 C3 H3 120.6
C3 C4 C5 120.2(7)
C3 C4 H4 119.9
C5 C4 H4 119.9
N1 C5 C4 121.4(6)
N1 C5 C6 116.9(5)
C4 C5 C6 121.7(6)
N2 C6 C7 121.5(6)
N2 C6 C5 115.3(5)
C7 C6 C5 123.2(6)
C8 C7 C6 119.9(7)
C8 C7 H7 120.0
C6 C7 H7 120.0
C7 C8 C9 120.8(7)
C7 C8 H8 119.6
C9 C8 H8 119.6
N3 C9 C8 121.2(7)
N3 C9 C10 123.5(7)
C8 C9 C10 115.4(7)
N2 C10 C9 123.9(6)
N2 C10 C11 116.6(5)
C9 C10 C11 119.5(6)
O1 C11 C12 125.4(6)
O1 C11 C10 119.4(5)
C12 C11 C10 115.2(6)
C13 C12 C11 119.3(7)
C13 C12 H12 120.3
C11 C12 H12 120.3
N3 C13 C12 127.5(7)
N3 C13 H13 116.2
C12 C13 H13 116.2
N4 C14 C15 124.7(6)
N4 C14 H14 117.6
C15 C14 H14 117.6
C16 C15 C14 116.6(7)
C16 C15 H15 121.7
C14 C15 H15 121.7
C15 C16 C17 121.0(7)
C15 C16 H16 119.5
C17 C16 H16 119.5
C18 C17 C16 119.1(7)
C18 C17 H17 120.5
C16 C17 H17 120.5
N4 C18 C17 121.2(6)
N4 C18 C19 116.7(5)
C17 C18 C19 122.2(6)
N5 C19 C20 120.9(6)
N5 C19 C18 116.8(5)
C20 C19 C18 122.4(6)
C21 C20 C19 120.0(6)
C21 C20 H20 120.0
C19 C20 H20 120.0
C20 C21 C22 119.9(6)
C20 C21 H21 120.1
C22 C21 H21 120.1
N6 C22 C23 123.4(7)
N6 C22 C21 119.8(6)
C23 C22 C21 116.8(6)
N5 C23 C22 122.6(6)
N5 C23 C24 117.7(5)
C22 C23 C24 119.7(6)
O2 C24 C25 125.2(6)
O2 C24 C23 119.8(5)
C25 C24 C23 115.0(6)
C26 C25 C24 119.7(7)
C26 C25 H25 120.2
C24 C25 H25 120.2
N6 C26 C25 127.2(7)
N6 C26 H26 116.4
C25 C26 H26 116.4
N7 C27 C28 123.8(7)
N7 C27 H27 118.1
C28 C27 H27 118.1
C29 C28 C27 119.2(7)
C29 C28 H28 120.4
C27 C28 H28 120.4
C28 C29 C30 118.6(7)
C28 C29 H29 120.7
C30 C29 H29 120.7
C29 C30 C31 119.7(7)
C29 C30 H30 120.1
C31 C30 H30 120.1
N7 C31 C30 121.1(6)
N7 C31 C32 117.4(5)
C30 C31 C32 121.5(6)
N8 C32 C33 120.7(7)
N8 C32 C31 117.1(5)
C33 C32 C31 122.3(6)
C34 C33 C32 120.7(7)
C34 C33 H33 119.6
C32 C33 H33 119.6
C33 C34 C35 121.8(7)
C33 C34 H34 119.1
C35 C34 H34 119.1
N9 C35 C34 122.2(7)
N9 C35 C36 123.3(6)
C34 C35 C36 114.4(7)
N8 C36 C35 123.2(6)
N8 C36 C37 116.4(5)
C35 C36 C37 120.3(6)
O3 C37 C38 125.6(6)
O3 C37 C36 120.3(6)
C38 C37 C36 114.1(6)
C39 C38 C37 120.0(7)
C39 C38 H38 120.0
C37 C38 H38 120.0
N9 C39 C38 127.6(7)
N9 C39 H39 116.2
C38 C39 H39 116.2
O4 C40 H40A 109.5
O4 C40 H40B 109.5
H40A C40 H40B 109.5
O4 C40 H40C 109.5
H40A C40 H40C 109.5
H40B C40 H40C 109.5
O5 C41 H41A 109.5
O5 C41 H41B 109.5
H41A C41 H41B 109.5
O5 C41 H41C 109.5
H41A C41 H41C 109.5
H41B C41 H41C 109.5
C1 N1 C5 117.1(6)
C1 N1 Nd1 121.5(4)
C5 N1 Nd1 121.4(4)
C6 N2 C10 118.5(5)
C6 N2 Nd1 126.1(4)
C10 N2 Nd1 115.4(4)
C13 N3 C9 115.0(6)
C18 N4 C14 117.3(5)
C18 N4 Nd1 120.0(4)
C14 N4 Nd1 122.6(4)
C19 N5 C23 119.7(5)
C19 N5 Nd1 125.0(4)
C23 N5 Nd1 114.6(4)
C26 N6 C22 115.0(6)
C27 N7 C31 117.5(5)
C27 N7 Nd1 122.4(4)
C31 N7 Nd1 120.1(4)
C32 N8 C36 119.1(5)
C32 N8 Nd1 125.9(4)
C36 N8 Nd1 115.0(4)
C39 N9 C35 114.6(6)
C11 O1 Nd1 123.8(4)
C24 O2 Nd1 121.2(4)
C37 O3 Nd1 124.0(4)
C40 O4 H4A 109.5
C41 O5 H5 109.8

loop_
_geom_bond_atom_site_label_1
_geom_bond_atom_site_label_2
_geom_bond_distance
Nd1 O1 2.422(4)
Nd1 O3 2.426(4)
Nd1 O2 2.437(4)
Nd1 N5 2.586(5)
Nd1 N2 2.632(5)
Nd1 N8 2.668(5)
Nd1 N4 2.699(5)
Nd1 N1 2.716(5)
Nd1 N7 2.804(5)
C1 N1 1.331(9)
C1 C2 1.377(10)
C1 H1 0.9300
C2 C3 1.395(11)
C2 H2 0.9300
C3 C4 1.370(11)
C3 H3 0.9300
C4 C5 1.389(9)
C4 H4 0.9300
C5 N1 1.356(8)
C5 C6 1.501(10)
C6 N2 1.338(7)
C6 C7 1.413(9)
C7 C8 1.371(11)
C7 H7 0.9300
C8 C9 1.418(11)
C8 H8 0.9300
C9 N3 1.361(10)
C9 C10 1.420(9)
C10 N2 1.370(8)
C10 C11 1.439(9)
C11 O1 1.301(8)
C11 C12 1.404(10)
C12 C13 1.389(11)
C12 H12 0.9300
C13 N3 1.312(10)
C13 H13 0.9300
C14 N4 1.356(8)
C14 C15 1.389(9)
C14 H14 0.9300
C15 C16 1.354(11)
C15 H15 0.9300
C16 C17 1.394(11)
C16 H16 0.9300
C17 C18 1.392(9)
C17 H17 0.9300
C18 N4 1.353(8)
C18 C19 1.484(9)
C19 N5 1.323(8)
C19 C20 1.433(8)
C20 C21 1.368(10)
C20 H20 0.9300
C21 C22 1.418(10)
C21 H21 0.9300
C22 N6 1.373(9)
C22 C23 1.415(8)
C23 N5 1.373(8)
C23 C24 1.445(9)
C24 O2 1.308(7)
C24 C25 1.407(9)
C25 C26 1.392(10)
C25 H25 0.9300
C26 N6 1.313(10)
C26 H26 0.9300
C27 N7 1.334(9)
C27 C28 1.389(9)
C27 H27 0.9300
C28 C29 1.359(11)
C28 H28 0.9300
C29 C30 1.385(11)
C29 H29 0.9300
C30 C31 1.408(9)
C30 H30 0.9300
C31 N7 1.358(8)
C31 C32 1.475(9)
C32 N8 1.343(7)
C32 C33 1.410(9)
C33 C34 1.330(11)
C33 H33 0.9300
C34 C35 1.423(10)
C34 H34 0.9300
C35 N9 1.361(9)
C35 C36 1.436(9)
C36 N8 1.361(8)
C36 C37 1.447(9)
C37 O3 1.295(8)
C37 C38 1.423(9)
C38 C39 1.381(10)
C38 H38 0.9300
C39 N9 1.340(10)
C39 H39 0.9300
C40 O4 1.394(18)
C40 H40A 0.9600
C40 H40B 0.9600
C40 H40C 0.9600
C41 O5 1.25(2)
C41 H41A 0.9600
C41 H41B 0.9600
C41 H41C 0.9600
O4 H4A 0.8200
O5 H5 0.8200
